data_1008995
loop_
_publ_author_name
'Dalmas de Reotier, P'
'Fruchart, D'
'Pontonnier, L'
'Vaillant, F'
'Wolfers, P'
'Yaouanc, A'
'Coey, J M D'
'Fruchart, R'
'L'Heritier, P'

_publ_section_title
;
Structural and magnetic properties of RE2 Fe14 B H(D)x; RE=Y,Ce,Er
;
_journal_coden_ASTM JCOMAH
_journal_name_full 'Journal of the Less-Common Metals'
_journal_page_first 133
_journal_page_last 144
_journal_paper_doi 10.1016/0022-5088(87)90040-3
_journal_volume 129
_journal_year 1987
_chemical_formula_structural 'Ce2 Fe14 B H3.7'
_chemical_formula_sum 'B Ce2 Fe14 H3.7'
_chemical_name_systematic 'Cerium iron boride hydride (2/14/1/3.7)'
_space_group_IT_number 136
_symmetry_cell_setting tetragonal
_symmetry_Int_Tables_number 136
_symmetry_space_group_name_Hall '-P 4n 2n'
_symmetry_space_group_name_H-M 'P 42/m n m'
_cell_angle_alpha 90
_cell_angle_beta 90
_cell_angle_gamma 90
_cell_formula_units_Z 4
_cell_length_a 8.922(1)
_cell_length_b 8.922
_cell_length_c 12.243(2)
_cell_volume 974.6
_refine_ls_R_factor_all 0.055
_cod_original_formula_sum 'H3.7 B Ce2 Fe14'
_cod_database_code 1008995

loop_
_symmetry_equiv_pos_as_xyz
x,y,z
-x,-y,z
1/2+x,1/2-y,1/2+z
1/2-x,1/2+y,1/2+z
-x,-y,-z
x,y,-z
1/2-x,1/2+y,1/2-z
1/2+x,1/2-y,1/2-z
y,x,z
-y,-x,z
1/2-y,1/2+x,1/2+z
1/2+y,1/2-x,1/2+z
-y,-x,-z
y,x,-z
1/2+y,1/2-x,1/2-z
1/2-y,1/2+x,1/2-z

loop_
_atom_site_label
_atom_site_type_symbol
_atom_site_symmetry_multiplicity
_atom_site_Wyckoff_symbol
_atom_site_fract_x
_atom_site_fract_y
_atom_site_fract_z
_atom_site_occupancy
_atom_site_attached_hydrogens
_atom_site_calc_flag
Ce1 Ce0 4 f 0.14(2) 0.14 0. 1. 0 d
Ce2 Ce0 4 g 0.765(15) 0.235 0. 1. 0 d
Fe1 Fe0 4 c 0. 0.5 0. 1. 0 d
Fe2 Fe0 4 e 0. 0. 0.372(4) 1. 0 d
Fe3 Fe0 8 j 0.414(3) 0.414 0.28(1) 1. 0 d
Fe4 Fe0 8 j 0.183(7) 0.183 0.251(5) 1. 0 d
Fe5 Fe0 16 k 0.727(2) 0.083(2) 0.364(5) 1. 0 d
Fe6 Fe0 16 k 0.456(9) 0.135(3) 0.307(4) 1. 0 d
B1 B0 4 f 0.375(2) 0.375 0. 1. 0 d
H1 H0 4 e 0. 0. 0.15 0.5 0 d
H2 H0 8 j 0.413 0.413 0.412 0.33 0 d
H3 H0 16 k 0.446 0.266 0.39 0.5 0 d
H4 H0 16 k 0.47 0.18 0.45 0.13 0 d

loop_
_atom_type_symbol
_atom_type_oxidation_number
Ce0 0.000
Fe0 0.000
B0 0.000
H0 0.000
